data_1100824
loop_
_publ_author_name
'Evans, William J.'
'Kozimor, Stosh A.'
'Brady, Jason C.'
'Davis, Benjamin L.'
'Nyce, Gregory W.'
'Seibel, Christopher A.'
'Ziller, Joseph W.'
'Doedens, Robert J.'

_publ_section_title
;
 Metallocene Allyl Reactivity in the Presence of Alkenes Tethered to
 Cyclopentadienyl Ligands
;
_journal_issue 10
_journal_name_full Organometallics
_journal_page_first 2269
_journal_page_last 2278
_journal_paper_doi 10.1021/om049286x
_journal_volume 24
_journal_year 2005
_chemical_formula_sum 'C64 H116 Al2 Si4 Y2'
_chemical_formula_weight 1229.71
_space_group_IT_number 14
_symmetry_cell_setting monoclinic
_symmetry_space_group_name_Hall '-P 2yn'
_symmetry_space_group_name_H-M 'P 1 21/n 1'
_atom_sites_solution_hydrogens mixed
_atom_sites_solution_primary direct
_atom_sites_solution_secondary difmap
_cell_angle_alpha 90.00
_cell_angle_beta 93.695(2)
_cell_angle_gamma 90.00
_cell_formula_units_Z 2
_cell_length_a 11.0875(10)
_cell_length_b 19.7843(18)
_cell_length_c 15.6311(14)
_cell_measurement_reflns_used ?
_cell_measurement_temperature 171(2)
_cell_measurement_theta_max ?
_cell_measurement_theta_min ?
_cell_volume 3421.7(5)
_diffrn_ambient_temperature 171(2)
_diffrn_detector_area_resol_mean ?
_diffrn_measurement_device_type 'CCD area detector'
_diffrn_measurement_method 'omega scans'
_diffrn_radiation_monochromator graphite
_diffrn_radiation_source 'sealed tube'
_diffrn_radiation_type MoK\a
_diffrn_radiation_wavelength 0.71073
_diffrn_reflns_av_R_equivalents 0.1320
_diffrn_reflns_av_sigmaI/netI 0.1034
_diffrn_reflns_limit_h_max 13
_diffrn_reflns_limit_h_min -13
_diffrn_reflns_limit_k_max 23
_diffrn_reflns_limit_k_min -22
_diffrn_reflns_limit_l_max 18
_diffrn_reflns_limit_l_min -18
_diffrn_reflns_number 28964
_diffrn_reflns_theta_max 24.71
_diffrn_reflns_theta_min 1.66
_diffrn_standards_decay_% '< 1.0'
_diffrn_standards_interval_count 'initial 50 frames recollected'
_diffrn_standards_interval_time ?
_diffrn_standards_number '50 frames'
_exptl_absorpt_coefficient_mu 1.818
_exptl_absorpt_correction_T_max 0.8833
_exptl_absorpt_correction_T_min 0.5769
_exptl_absorpt_correction_type multi-scan
_exptl_absorpt_process_details 'Bruker SADABS'
_exptl_crystal_colour colorless
_exptl_crystal_density_diffrn 1.194
_exptl_crystal_density_meas ?
_exptl_crystal_density_method 'not measured'
_exptl_crystal_description Irregular
_exptl_crystal_F_000 1320
_exptl_crystal_size_max 0.34
_exptl_crystal_size_mid 0.09
_exptl_crystal_size_min 0.07
_refine_ls_extinction_coef 0.0032(5)
_refine_ls_extinction_expression Fc^*^=kFc[1+0.001xFc^2^\l^3^/sin(2\q)]^-1/4^
_refine_ls_extinction_method SHELXTL
_refine_ls_goodness_of_fit_ref 1.021
_refine_ls_hydrogen_treatment mixed
_refine_ls_matrix_type full
_refine_ls_number_parameters 350
_refine_ls_number_reflns 5819
_refine_ls_number_restraints 0
_refine_ls_restrained_S_all 1.021
_refine_ls_R_factor_all 0.1233
_refine_ls_R_factor_gt 0.0531
_refine_ls_shift/su_max 0.001
_refine_ls_shift/su_mean 0.000
_refine_ls_structure_factor_coef Fsqd
_refine_ls_weighting_details 'calc w=1/[\s^2^(Fo^2^)+(0.0613P)^2^+2.2823P] where P=(Fo^2^+2Fc^2^)/3'
_refine_ls_weighting_scheme calc
_refine_ls_wR_factor_gt 0.1111
_refine_ls_wR_factor_ref 0.1381
_reflns_number_gt 3423
_reflns_number_total 5819
_reflns_threshold_expression >2sigma(I)
_cod_depositor_comments
;
The following automatic conversions were performed:
'_symmetry_cell_setting' value 'Monoclinic' changed to 'monoclinic'
according to '/home/saulius/struct/CIF-dictionaries/cif_core.dic'
dictionary named 'cif_core.dic' version 2.4.1 from 2010-06-29.

Automatic conversion script
Id: cif_fix_enum 1527 2010-12-29 10:47:43Z saulius 

The following automatic conversions were performed:

'_exptl_crystal_density_meas' value 'none' was changed to '?' - the
value is perceived as not measured.

Automatic conversion script
Id: cif_fix_values 3008 2015-01-20 13:52:24Z robertas 

The following automatic conversions were performed:

'_atom_sites_solution_hydrogens' value 'difmap & geom' was changed to
'mixed'.

Automatic conversion script
Id: cif_fix_values 6452 2018-10-05 10:23:21Z andrius 
;
_cod_original_sg_symbol_H-M P2(1)/n
_cod_database_code 1100824

loop_
_symmetry_equiv_pos_as_xyz
'x, y, z'
'-x+1/2, y+1/2, -z+1/2'
'-x, -y, -z'
'x-1/2, -y-1/2, z-1/2'

loop_
_atom_site_label
_atom_site_type_symbol
_atom_site_fract_x
_atom_site_fract_y
_atom_site_fract_z
_atom_site_U_iso_or_equiv
_atom_site_adp_type
_atom_site_occupancy
_atom_site_symmetry_multiplicity
_atom_site_calc_flag
_atom_site_refinement_flags
_atom_site_disorder_assembly
_atom_site_disorder_group
Y1 Y 0.60017(5) 0.13404(3) 0.86845(3) 0.02667(18) Uani 1 1 d . . .
Si1 Si 0.45240(15) 0.32158(8) 0.91390(11) 0.0402(4) Uani 1 1 d . . .
Si2 Si 0.33404(16) 0.10396(9) 0.67591(11) 0.0408(4) Uani 1 1 d . . .
Al1 Al 0.76207(15) -0.05838(8) 1.01587(11) 0.0308(4) Uani 1 1 d . . .
C1 C 0.5825(5) 0.1535(3) 0.6992(3) 0.0350(14) Uani 1 1 d . . .
C2 C 0.7000(5) 0.1290(3) 0.7167(3) 0.0408(15) Uani 1 1 d . . .
C3 C 0.6928(5) 0.0609(3) 0.7435(3) 0.0401(15) Uani 1 1 d . . .
C4 C 0.5691(5) 0.0429(3) 0.7434(3) 0.0332(14) Uani 1 1 d . . .
C5 C 0.4966(5) 0.1012(3) 0.7157(3) 0.0323(13) Uani 1 1 d . . .
C6 C 0.5522(6) 0.2193(3) 0.6553(4) 0.0545(18) Uani 1 1 d . . .
H6A H 0.5510 0.2131 0.5930 0.082 Uiso 1 1 calc R . .
H6B H 0.6132 0.2532 0.6732 0.082 Uiso 1 1 calc R . .
H6C H 0.4725 0.2347 0.6710 0.082 Uiso 1 1 calc R . .
C7 C 0.8166(6) 0.1640(4) 0.6957(4) 0.0592(19) Uani 1 1 d . . .
H7A H 0.8334 0.1545 0.6362 0.089 Uiso 1 1 calc R . .
H7B H 0.8834 0.1473 0.7341 0.089 Uiso 1 1 calc R . .
H7C H 0.8081 0.2129 0.7035 0.089 Uiso 1 1 calc R . .
C8 C 0.8003(5) 0.0145(4) 0.7591(4) 0.0549(18) Uani 1 1 d . . .
H8A H 0.8189 -0.0071 0.7050 0.082 Uiso 1 1 calc R . .
H8B H 0.7814 -0.0203 0.8008 0.082 Uiso 1 1 calc R . .
H8C H 0.8704 0.0407 0.7815 0.082 Uiso 1 1 calc R . .
C9 C 0.5250(5) -0.0275(3) 0.7587(4) 0.0422(15) Uani 1 1 d . . .
H9A H 0.5200 -0.0526 0.7046 0.063 Uiso 1 1 calc R . .
H9B H 0.4448 -0.0255 0.7816 0.063 Uiso 1 1 calc R . .
H9C H 0.5814 -0.0504 0.8001 0.063 Uiso 1 1 calc R . .
C10 C 0.6907(5) 0.2571(3) 0.8923(3) 0.0331(14) Uani 1 1 d . . .
C11 C 0.7716(5) 0.2133(3) 0.9396(4) 0.0347(14) Uani 1 1 d . . .
C12 C 0.7110(5) 0.1888(3) 1.0102(4) 0.0368(14) Uani 1 1 d . . .
C13 C 0.5938(5) 0.2154(3) 1.0062(3) 0.0326(14) Uani 1 1 d . . .
C14 C 0.5769(5) 0.2574(3) 0.9317(4) 0.0325(13) Uani 1 1 d . . .
C15 C 0.7301(5) 0.3061(3) 0.8259(4) 0.0480(17) Uani 1 1 d . . .
H15A H 0.7601 0.3475 0.8542 0.072 Uiso 1 1 calc R . .
H15B H 0.6613 0.3169 0.7857 0.072 Uiso 1 1 calc R . .
H15C H 0.7947 0.2857 0.7945 0.072 Uiso 1 1 calc R . .
C16 C 0.9034(5) 0.2028(3) 0.9262(4) 0.0511(17) Uani 1 1 d . . .
H16A H 0.9513 0.2374 0.9578 0.077 Uiso 1 1 calc R . .
H16B H 0.9166 0.2063 0.8650 0.077 Uiso 1 1 calc R . .
H16C H 0.9283 0.1579 0.9471 0.077 Uiso 1 1 calc R . .
C17 C 0.7734(6) 0.1508(3) 1.0835(4) 0.0530(18) Uani 1 1 d . . .
H17A H 0.8059 0.1829 1.1268 0.080 Uiso 1 1 calc R . .
H17B H 0.8396 0.1239 1.0624 0.080 Uiso 1 1 calc R . .
H17C H 0.7154 0.1207 1.1091 0.080 Uiso 1 1 calc R . .
C18 C 0.5088(5) 0.2060(3) 1.0774(4) 0.0447(16) Uani 1 1 d . . .
H18A H 0.5233 0.2417 1.1204 0.067 Uiso 1 1 calc R . .
H18B H 0.5231 0.1618 1.1044 0.067 Uiso 1 1 calc R . .
H18C H 0.4250 0.2086 1.0535 0.067 Uiso 1 1 calc R . .
C19 C 0.4372(7) 0.3569(4) 0.8050(4) 0.069(2) Uani 1 1 d . . .
H19A H 0.5143 0.3768 0.7908 0.103 Uiso 1 1 calc R . .
H19B H 0.3744 0.3918 0.8021 0.103 Uiso 1 1 calc R . .
H19C H 0.4147 0.3209 0.7640 0.103 Uiso 1 1 calc R . .
C20 C 0.4806(6) 0.3939(3) 0.9875(4) 0.0554(18) Uani 1 1 d . . .
H20A H 0.5577 0.4152 0.9760 0.083 Uiso 1 1 calc R . .
H20B H 0.4839 0.3779 1.0469 0.083 Uiso 1 1 calc R . .
H20C H 0.4151 0.4269 0.9785 0.083 Uiso 1 1 calc R . .
C21 C 0.3020(6) 0.2847(3) 0.9383(5) 0.062(2) Uani 1 1 d . . .
H21A H 0.2872 0.2439 0.9027 0.075 Uiso 1 1 calc R . .
H21B H 0.3061 0.2704 0.9991 0.075 Uiso 1 1 calc R . .
C22 C 0.1977(7) 0.3315(4) 0.9230(7) 0.095(3) Uani 1 1 d . . .
H22A H 0.1976 0.3695 0.9602 0.114 Uiso 1 1 calc R . .
C23 C 0.1153(9) 0.3286(6) 0.8717(8) 0.144(5) Uani 1 1 d . . .
H23A H 0.1092 0.2920 0.8322 0.172 Uiso 1 1 calc R . .
H23B H 0.0550 0.3627 0.8698 0.172 Uiso 1 1 calc R . .
C24 C 0.2538(5) 0.0236(3) 0.6899(4) 0.0533(18) Uani 1 1 d . . .
H24A H 0.2573 0.0117 0.7508 0.080 Uiso 1 1 calc R . .
H24B H 0.2921 -0.0121 0.6578 0.080 Uiso 1 1 calc R . .
H24C H 0.1692 0.0285 0.6685 0.080 Uiso 1 1 calc R . .
C25 C 0.2465(6) 0.1719(3) 0.7274(4) 0.0549(18) Uani 1 1 d . . .
H25A H 0.2489 0.1643 0.7894 0.082 Uiso 1 1 calc R . .
H25B H 0.1624 0.1710 0.7039 0.082 Uiso 1 1 calc R . .
H25C H 0.2823 0.2160 0.7158 0.082 Uiso 1 1 calc R . .
C26 C 0.3243(6) 0.1225(3) 0.5579(4) 0.0574(19) Uani 1 1 d . . .
H26A H 0.2381 0.1261 0.5377 0.069 Uiso 1 1 calc R . .
H26B H 0.3627 0.1668 0.5484 0.069 Uiso 1 1 calc R . .
C27 C 0.3820(7) 0.0714(4) 0.5064(4) 0.070(2) Uani 1 1 d . . .
H27A H 0.4675 0.0730 0.5050 0.084 Uiso 1 1 calc R . .
C28 C 0.3239(8) 0.0232(4) 0.4616(5) 0.078(2) Uani 1 1 d . . .
H28A H 0.2384 0.0201 0.4614 0.094 Uiso 1 1 calc R . .
H28B H 0.3677 -0.0081 0.4297 0.094 Uiso 1 1 calc R . .
C29 C 0.6946(6) 0.0265(3) 0.9557(4) 0.0306(14) Uani 1 1 d . . .
C30 C 0.6112(5) -0.0925(3) 1.0722(4) 0.0308(14) Uani 1 1 d . . .
C31 C 0.8113(5) -0.1249(3) 0.9294(4) 0.0414(15) Uani 1 1 d . . .
H31A H 0.8832 -0.1083 0.9027 0.062 Uiso 1 1 calc R . .
H31B H 0.7453 -0.1309 0.8853 0.062 Uiso 1 1 calc R . .
H31C H 0.8296 -0.1683 0.9575 0.062 Uiso 1 1 calc R . .
C32 C 0.8973(5) -0.0363(3) 1.1009(3) 0.0401(15) Uani 1 1 d . . .
H32A H 0.9668 -0.0203 1.0708 0.060 Uiso 1 1 calc R . .
H32B H 0.9203 -0.0768 1.1341 0.060 Uiso 1 1 calc R . .
H32C H 0.8716 -0.0009 1.1396 0.060 Uiso 1 1 calc R . .
H29A H 0.759(5) 0.051(3) 0.935(3) 0.044(17) Uiso 1 1 d . . .
H29B H 0.653(4) 0.050(3) 0.997(3) 0.032(15) Uiso 1 1 d . . .
H29C H 0.645(4) 0.009(3) 0.916(3) 0.028(16) Uiso 1 1 d . . .
H30A H 0.619(4) -0.135(3) 1.096(3) 0.037(16) Uiso 1 1 d . . .
H30B H 0.602(4) -0.063(3) 1.114(3) 0.037(16) Uiso 1 1 d . . .
H30C H 0.548(5) -0.097(3) 1.022(4) 0.047(17) Uiso 1 1 d . . .

loop_
_atom_site_aniso_label
_atom_site_aniso_U_11
_atom_site_aniso_U_22
_atom_site_aniso_U_33
_atom_site_aniso_U_23
_atom_site_aniso_U_13
_atom_site_aniso_U_12
Y1 0.0354(3) 0.0201(3) 0.0242(3) 0.0005(3) -0.0006(2) -0.0020(3)
Si1 0.0446(10) 0.0261(9) 0.0490(11) -0.0024(8) -0.0038(8) 0.0032(8)
Si2 0.0475(11) 0.0387(10) 0.0350(10) 0.0002(8) -0.0074(8) -0.0010(8)
Al1 0.0347(10) 0.0244(9) 0.0333(10) 0.0020(7) 0.0021(8) 0.0037(7)
C1 0.052(4) 0.030(3) 0.022(3) 0.005(2) 0.001(3) -0.005(3)
C2 0.050(4) 0.049(4) 0.025(3) -0.001(3) 0.010(3) -0.015(3)
C3 0.052(4) 0.050(4) 0.019(3) -0.006(3) 0.001(3) 0.010(3)
C4 0.052(4) 0.027(3) 0.020(3) -0.002(2) -0.004(3) -0.003(3)
C5 0.042(3) 0.032(3) 0.023(3) -0.005(3) -0.003(3) 0.004(3)
C6 0.092(5) 0.042(4) 0.028(4) 0.007(3) -0.010(3) -0.015(4)
C7 0.055(4) 0.079(5) 0.045(4) -0.013(4) 0.014(3) -0.020(4)
C8 0.055(4) 0.074(5) 0.035(4) -0.015(3) 0.006(3) 0.014(4)
C9 0.058(4) 0.033(4) 0.034(3) -0.005(3) -0.011(3) 0.004(3)
C10 0.047(4) 0.020(3) 0.032(3) -0.007(3) 0.001(3) -0.009(3)
C11 0.040(4) 0.025(3) 0.038(4) -0.014(3) -0.006(3) -0.002(3)
C12 0.048(4) 0.025(3) 0.036(4) -0.010(3) -0.009(3) -0.001(3)
C13 0.050(4) 0.020(3) 0.027(3) -0.003(2) -0.001(3) -0.007(3)
C14 0.038(3) 0.020(3) 0.039(3) -0.004(3) 0.001(3) -0.005(2)
C15 0.051(4) 0.040(4) 0.053(4) 0.003(3) 0.001(3) -0.016(3)
C16 0.040(4) 0.050(4) 0.062(5) -0.017(3) -0.004(3) -0.002(3)
C17 0.074(5) 0.034(4) 0.048(4) -0.008(3) -0.022(4) 0.003(3)
C18 0.058(4) 0.042(4) 0.035(4) -0.006(3) 0.004(3) -0.003(3)
C19 0.085(5) 0.065(5) 0.056(5) 0.010(4) -0.002(4) 0.031(4)
C20 0.060(4) 0.035(4) 0.071(5) -0.006(3) -0.002(4) 0.011(3)
C21 0.051(4) 0.042(4) 0.093(6) 0.006(4) -0.008(4) 0.008(3)
C22 0.051(5) 0.036(4) 0.198(11) -0.004(6) -0.006(6) -0.002(4)
C23 0.071(7) 0.111(9) 0.245(15) 0.106(9) -0.010(8) -0.006(6)
C24 0.049(4) 0.058(4) 0.052(4) -0.011(3) -0.003(3) -0.008(3)
C25 0.051(4) 0.051(4) 0.061(5) 0.002(4) -0.006(3) 0.008(3)
C26 0.066(5) 0.057(5) 0.048(4) 0.008(4) -0.011(4) 0.000(4)
C27 0.073(5) 0.094(7) 0.041(4) 0.004(4) -0.003(4) 0.003(5)
C28 0.108(7) 0.081(6) 0.045(5) 0.000(4) 0.008(4) 0.016(5)
C29 0.034(4) 0.027(3) 0.032(4) -0.005(3) 0.006(3) -0.005(3)
C30 0.042(4) 0.023(4) 0.027(3) 0.000(3) -0.002(3) 0.000(3)
C31 0.051(4) 0.029(3) 0.046(4) 0.003(3) 0.008(3) 0.009(3)
C32 0.045(4) 0.043(4) 0.032(3) 0.010(3) -0.002(3) -0.002(3)

loop_
_atom_type_symbol
_atom_type_description
_atom_type_scat_dispersion_real
_atom_type_scat_dispersion_imag
_atom_type_scat_source
C C 0.0033 0.0016 'International Tables Vol C Tables 4.2.6.8 and 6.1.1.4'
H H 0.0000 0.0000 'International Tables Vol C Tables 4.2.6.8 and 6.1.1.4'
Al Al 0.0645 0.0514 'International Tables Vol C Tables 4.2.6.8 and 6.1.1.4'
Si Si 0.0817 0.0704 'International Tables Vol C Tables 4.2.6.8 and 6.1.1.4'
Y Y -2.7962 3.5667 'International Tables Vol C Tables 4.2.6.8 and 6.1.1.4'
